data_7026011
loop_
_publ_author_name
'Liu, Ruiting'
'Li, Xiaoqing'
'Zhang, Houcai'
'Weng, Linhong'
'Zhou, Xigeng'

_publ_section_title
;
 Synthesis and controlled hydrolysis of organolanthanide complexes with
 mono- and dianionic benzimidazole-2-thiolate ligands.
;
_journal_issue 45
_journal_name_full 'Dalton transactions (Cambridge, England : 2003)'
_journal_page_first 11053
_journal_page_last 11059
_journal_paper_doi 10.1039/c0dt00129e
_journal_volume 39
_journal_year 2010
_chemical_formula_sum 'C37 H47 N6 O4 S3 Y'
_chemical_formula_weight 824.90
_chemical_name_systematic
;
?
;
_space_group_IT_number 14
_symmetry_cell_setting monoclinic
_symmetry_space_group_name_Hall '-P 2ybc'
_symmetry_space_group_name_H-M 'P 1 21/c 1'
_atom_sites_solution_hydrogens geom
_atom_sites_solution_primary direct
_atom_sites_solution_secondary difmap
_audit_creation_method SHELXL-97
_cell_angle_alpha 90.00
_cell_angle_beta 92.43(4)
_cell_angle_gamma 90.00
_cell_formula_units_Z 4
_cell_length_a 13.31(4)
_cell_length_b 17.55(5)
_cell_length_c 17.04(5)
_cell_measurement_reflns_used 929
_cell_measurement_temperature 293(2)
_cell_measurement_theta_max 20.792
_cell_measurement_theta_min 2.611
_cell_volume 3977(2)
_computing_cell_refinement 'Bruker SMART'
_computing_data_collection 'Bruker SMART'
_computing_data_reduction 'Bruker SHELXTL'
_computing_molecular_graphics 'Bruker SHELXTL'
_computing_publication_material 'Bruker SHELXTL'
_computing_structure_refinement 'SHELXL-97 (Sheldrick, 1997)'
_computing_structure_solution 'SHELXS-97 (Sheldrick, 1990)'
_diffrn_ambient_temperature 293(2)
_diffrn_measured_fraction_theta_full 0.992
_diffrn_measured_fraction_theta_max 0.992
_diffrn_measurement_device_type 'CCD area detector'
_diffrn_measurement_method 'phi and omega scans'
_diffrn_radiation_monochromator graphite
_diffrn_radiation_source 'fine-focus sealed tube'
_diffrn_radiation_type MoK\a
_diffrn_radiation_wavelength 0.71073
_diffrn_reflns_av_R_equivalents 0.0592
_diffrn_reflns_av_sigmaI/netI 0.0872
_diffrn_reflns_limit_h_max 16
_diffrn_reflns_limit_h_min -16
_diffrn_reflns_limit_k_max 15
_diffrn_reflns_limit_k_min -21
_diffrn_reflns_limit_l_max 20
_diffrn_reflns_limit_l_min -20
_diffrn_reflns_number 17499
_diffrn_reflns_theta_full 26.01
_diffrn_reflns_theta_max 26.01
_diffrn_reflns_theta_min 1.53
_exptl_absorpt_coefficient_mu 1.669
_exptl_absorpt_correction_T_max 0.8248
_exptl_absorpt_correction_T_min 0.6344
_exptl_absorpt_correction_type multi-scan
_exptl_absorpt_process_details sadabs
_exptl_crystal_colour colorless
_exptl_crystal_density_diffrn 1.377
_exptl_crystal_density_method 'not measured'
_exptl_crystal_description prism
_exptl_crystal_F_000 1720
_exptl_crystal_size_max 0.30
_exptl_crystal_size_mid 0.15
_exptl_crystal_size_min 0.12
_refine_diff_density_max 0.459
_refine_diff_density_min -0.307
_refine_diff_density_rms 0.073
_refine_ls_extinction_method none
_refine_ls_goodness_of_fit_ref 0.969
_refine_ls_hydrogen_treatment mixed
_refine_ls_matrix_type full
_refine_ls_number_parameters 479
_refine_ls_number_reflns 7769
_refine_ls_number_restraints 28
_refine_ls_restrained_S_all 0.999
_refine_ls_R_factor_all 0.1046
_refine_ls_R_factor_gt 0.0494
_refine_ls_shift/su_max 0.001
_refine_ls_shift/su_mean 0.000
_refine_ls_structure_factor_coef Fsqd
_refine_ls_weighting_details 'calc w=1/[\s^2^(Fo^2^)+(0.0693P)^2^+0.0000P] where P=(Fo^2^+2Fc^2^)/3'
_refine_ls_weighting_scheme calc
_refine_ls_wR_factor_gt 0.1130
_refine_ls_wR_factor_ref 0.1358
_reflns_number_gt 4669
_reflns_number_total 7769
_reflns_threshold_expression >2sigma(I)
_cod_data_source_file c0dt00129e.txt
_cod_data_source_block f80122b
_cod_depositor_comments
;
The following automatic conversions were performed:

'_symmetry_cell_setting' value 'Monoclinic' changed to 'monoclinic'
according to /home/saulius/struct/CIF-dictionaries/cif_core.dic
dictionary named 'cif_core.dic' version 2.4.2 from 2011-04-26.

Automatic conversion script
Id: cif_fix_values 1891 2012-01-12 08:04:46Z andrius 
;
_cod_original_cell_volume 3978(19)
_cod_original_sg_symbol_H-M P2(1)/c
_cod_database_code 7026011

loop_
_symmetry_equiv_pos_as_xyz
'x, y, z'
'-x, y+1/2, -z+1/2'
'-x, -y, -z'
'x, -y-1/2, z-1/2'

loop_
_atom_site_label
_atom_site_type_symbol
_atom_site_fract_x
_atom_site_fract_y
_atom_site_fract_z
_atom_site_U_iso_or_equiv
_atom_site_adp_type
_atom_site_occupancy
_atom_site_symmetry_multiplicity
_atom_site_calc_flag
_atom_site_refinement_flags
_atom_site_disorder_assembly
_atom_site_disorder_group
Y1 Y 0.06946(3) 0.10408(2) 0.80174(2) 0.03886(14) Uani 1 1 d . . .
S1 S -0.00876(9) 0.16761(7) 0.95053(7) 0.0528(3) Uani 1 1 d . . .
S2 S 0.17444(9) 0.00296(7) 0.90682(7) 0.0588(3) Uani 1 1 d . . .
S3 S 0.10744(8) 0.19611(7) 0.66426(7) 0.0544(3) Uani 1 1 d . . .
N1 N 0.1441(2) 0.21085(19) 0.86506(19) 0.0435(8) Uani 1 1 d . . .
N2 N 0.1357(3) 0.2779(2) 0.9743(2) 0.0512(9) Uani 1 1 d D . .
H2 H 0.115(3) 0.288(3) 1.0200(16) 0.062(15) Uiso 1 1 d D . .
N3 N 0.2433(3) 0.0722(2) 0.7812(2) 0.0470(9) Uani 1 1 d . . .
N4 N 0.3574(3) -0.0032(2) 0.8394(3) 0.0602(11) Uani 1 1 d D . .
H4 H 0.387(3) -0.035(2) 0.871(2) 0.062(15) Uiso 1 1 d D . .
N5 N -0.0595(2) 0.1838(2) 0.7415(2) 0.0461(9) Uani 1 1 d . . .
N6 N -0.0762(3) 0.2663(2) 0.6434(2) 0.0509(9) Uani 1 1 d D . .
H6 H -0.058(3) 0.291(2) 0.6040(18) 0.051(13) Uiso 1 1 d D . .
O1 O 0.0546(2) 0.00686(16) 0.70152(16) 0.0545(8) Uani 1 1 d . . .
O2 O -0.0726(2) 0.02299(17) 0.82760(17) 0.0551(8) Uani 1 1 d . . .
C1 C 0.0938(3) 0.2212(2) 0.9301(2) 0.0431(10) Uani 1 1 d . . .
C2 C 0.2172(3) 0.3065(3) 0.9359(3) 0.0511(11) Uani 1 1 d . . .
C3 C 0.2218(3) 0.2636(2) 0.8675(2) 0.0464(11) Uani 1 1 d . . .
C4 C 0.2966(3) 0.2775(3) 0.8154(3) 0.0592(13) Uani 1 1 d . . .
H4B H 0.3010 0.2494 0.7694 0.071 Uiso 1 1 calc R . .
C5 C 0.3649(4) 0.3351(3) 0.8345(3) 0.0709(15) Uani 1 1 d . . .
H5A H 0.4163 0.3453 0.8008 0.085 Uiso 1 1 calc R . .
C6 C 0.3585(4) 0.3774(3) 0.9021(4) 0.0795(17) Uani 1 1 d . . .
H6B H 0.4055 0.4156 0.9128 0.095 Uiso 1 1 calc R . .
C7 C 0.2847(4) 0.3646(3) 0.9538(3) 0.0715(15) Uani 1 1 d . . .
H7A H 0.2800 0.3937 0.9991 0.086 Uiso 1 1 calc R . .
C8 C 0.2628(3) 0.0246(2) 0.8398(3) 0.0507(11) Uani 1 1 d . . .
C9 C 0.4035(3) 0.0291(3) 0.7765(3) 0.0580(12) Uani 1 1 d . . .
C10 C 0.3312(3) 0.0765(3) 0.7401(3) 0.0477(11) Uani 1 1 d . . .
C11 C 0.3554(4) 0.1179(3) 0.6750(3) 0.0634(14) Uani 1 1 d . . .
H11A H 0.3080 0.1494 0.6499 0.076 Uiso 1 1 calc R . .
C12 C 0.4507(4) 0.1120(3) 0.6478(3) 0.0797(17) Uani 1 1 d . . .
H12A H 0.4684 0.1400 0.6041 0.096 Uiso 1 1 calc R . .
C13 C 0.5207(4) 0.0645(4) 0.6851(4) 0.0914(19) Uani 1 1 d . . .
H13A H 0.5849 0.0614 0.6659 0.110 Uiso 1 1 calc R . .
C14 C 0.4983(4) 0.0221(4) 0.7492(4) 0.0826(17) Uani 1 1 d . . .
H14A H 0.5456 -0.0102 0.7733 0.099 Uiso 1 1 calc R . .
C15 C -0.0141(3) 0.2160(2) 0.6825(2) 0.0452(10) Uani 1 1 d . . .
C16 C -0.1674(3) 0.2655(2) 0.6789(3) 0.0518(11) Uani 1 1 d . . .
C17 C -0.1568(3) 0.2142(3) 0.7409(3) 0.0533(12) Uani 1 1 d . . .
C18 C -0.2347(4) 0.2015(3) 0.7895(3) 0.0733(15) Uani 1 1 d . . .
H18A H -0.2275 0.1687 0.8323 0.088 Uiso 1 1 calc R . .
C19 C -0.3238(4) 0.2390(4) 0.7726(4) 0.0886(18) Uani 1 1 d . . .
H19A H -0.3784 0.2299 0.8036 0.106 Uiso 1 1 calc R . .
C20 C -0.3342(4) 0.2899(4) 0.7108(4) 0.0899(19) Uani 1 1 d . . .
H20A H -0.3954 0.3145 0.7014 0.108 Uiso 1 1 calc R . .
C21 C -0.2573(4) 0.3046(3) 0.6638(3) 0.0735(15) Uani 1 1 d . . .
H21A H -0.2641 0.3395 0.6229 0.088 Uiso 1 1 calc R . .
C22 C 0.0862(4) -0.0706(3) 0.7166(3) 0.0816(17) Uani 1 1 d . . .
H22A H 0.0706 -0.0857 0.7694 0.098 Uiso 1 1 calc R . .
H22B H 0.1580 -0.0757 0.7108 0.098 Uiso 1 1 calc R . .
C23 C 0.0293(5) -0.1189(3) 0.6571(4) 0.0897(19) Uani 1 1 d . . .
H23A H -0.0281 -0.1428 0.6802 0.108 Uiso 1 1 calc R . .
H23B H 0.0723 -0.1582 0.6368 0.108 Uiso 1 1 calc R . .
C24 C -0.0045(5) -0.0640(3) 0.5925(3) 0.0945(19) Uani 1 1 d . . .
H24A H 0.0237 -0.0783 0.5430 0.113 Uiso 1 1 calc R . .
H24B H -0.0772 -0.0636 0.5859 0.113 Uiso 1 1 calc R . .
C25 C 0.0340(5) 0.0131(3) 0.6190(3) 0.0841(18) Uani 1 1 d . . .
H25A H 0.0946 0.0261 0.5923 0.101 Uiso 1 1 calc R . .
H25B H -0.0162 0.0520 0.6078 0.101 Uiso 1 1 calc R . .
C26 C -0.0867(5) -0.0192(4) 0.8998(3) 0.094(2) Uani 1 1 d . . .
H26A H -0.1027 0.0154 0.9419 0.112 Uiso 1 1 calc R . .
H26B H -0.0258 -0.0467 0.9152 0.112 Uiso 1 1 calc R . .
C27 C -0.1695(5) -0.0725(4) 0.8845(4) 0.0946(19) Uani 1 1 d . . .
H27A H -0.1444 -0.1228 0.8724 0.114 Uiso 1 1 calc R . .
H27B H -0.2116 -0.0760 0.9294 0.114 Uiso 1 1 calc R . .
C28 C -0.2245(5) -0.0402(4) 0.8175(4) 0.122(2) Uani 1 1 d U . .
H28A H -0.2537 -0.0804 0.7849 0.147 Uiso 1 1 calc R . .
H28B H -0.2784 -0.0080 0.8350 0.147 Uiso 1 1 calc R . .
C29 C -0.1556(4) 0.0040(3) 0.7733(3) 0.0719(14) Uani 1 1 d U . .
H29A H -0.1880 0.0500 0.7531 0.086 Uiso 1 1 calc R . .
H29B H -0.1321 -0.0253 0.7294 0.086 Uiso 1 1 calc R . .
O3 O 0.5385(3) 0.1023(3) 1.0533(3) 0.1171(16) Uani 1 1 d D . .
C30 C 0.5632(6) 0.1186(5) 0.9757(5) 0.141(3) Uani 1 1 d D . .
H30A H 0.5660 0.0722 0.9450 0.169 Uiso 1 1 calc R . .
H30B H 0.6279 0.1439 0.9747 0.169 Uiso 1 1 calc R . .
C31 C 0.4817(7) 0.1696(6) 0.9439(6) 0.169(4) Uani 1 1 d D . .
H31A H 0.5056 0.2217 0.9410 0.203 Uiso 1 1 calc R . .
H31B H 0.4592 0.1534 0.8916 0.203 Uiso 1 1 calc R . .
C32 C 0.3996(6) 0.1644(6) 0.9975(6) 0.168(4) Uani 1 1 d D . .
H32A H 0.3751 0.2147 1.0105 0.202 Uiso 1 1 calc R . .
H32B H 0.3444 0.1348 0.9744 0.202 Uiso 1 1 calc R . .
C33 C 0.4423(5) 0.1272(6) 1.0661(5) 0.184(5) Uani 1 1 d D . .
H33A H 0.4440 0.1624 1.1101 0.221 Uiso 1 1 calc R . .
H33B H 0.4006 0.0842 1.0794 0.221 Uiso 1 1 calc R . .
O4 O 0.2421(7) 0.5556(4) -0.0062(8) 0.275(5) Uani 1 1 d D A .
C34 C 0.3322(10) 0.5584(6) 0.0397(9) 0.233(6) Uani 1 1 d D . .
H34A H 0.3897 0.5505 0.0076 0.280 Uiso 0.535(15) 1 calc PR A 1
H34B H 0.3327 0.5200 0.0807 0.280 Uiso 0.535(15) 1 calc PR A 1
H34C H 0.3734 0.5137 0.0309 0.280 Uiso 0.465(15) 1 d PR A 2
H34D H 0.3149 0.5582 0.0943 0.280 Uiso 0.465(15) 1 d PR A 2
C35 C 0.3338(14) 0.6350(10) 0.0735(12) 0.140(5) Uani 0.535(15) 1 d PD A 1
H35A H 0.4000 0.6576 0.0702 0.168 Uiso 0.535(15) 1 calc PR A 1
H35B H 0.3166 0.6334 0.1283 0.168 Uiso 0.535(15) 1 calc PR A 1
C36 C 0.2571(18) 0.6803(9) 0.0261(10) 0.154(7) Uani 0.535(15) 1 d PD A 1
H36A H 0.2012 0.6947 0.0577 0.184 Uiso 0.535(15) 1 calc PR A 1
H36B H 0.2868 0.7259 0.0048 0.184 Uiso 0.535(15) 1 calc PR A 1
C35' C 0.3754(14) 0.6341(9) 0.0366(14) 0.140(5) Uani 0.465(15) 1 d PD A 2
H35C H 0.4406 0.6324 0.0134 0.168 Uiso 0.465(15) 1 calc PR A 2
H35D H 0.3834 0.6555 0.0890 0.168 Uiso 0.465(15) 1 calc PR A 2
C36' C 0.3040(17) 0.6800(10) -0.0124(16) 0.154(7) Uani 0.465(15) 1 d PD A 2
H36C H 0.2767 0.7214 0.0178 0.184 Uiso 0.465(15) 1 calc PR A 2
H36D H 0.3368 0.7012 -0.0572 0.184 Uiso 0.465(15) 1 calc PR A 2
C37 C 0.2237(9) 0.6264(6) -0.0384(6) 0.196(5) Uani 1 1 d D . .
H37A H 0.1529 0.6329 -0.0523 0.235 Uiso 0.535(15) 1 calc PR A 1
H37B H 0.2622 0.6340 -0.0848 0.235 Uiso 0.535(15) 1 calc PR A 1
H37C H 0.1614 0.6475 -0.0202 0.235 Uiso 0.465(15) 1 d PR A 2
H37D H 0.2179 0.6225 -0.0950 0.235 Uiso 0.465(15) 1 d PR A 2

loop_
_atom_site_aniso_label
_atom_site_aniso_U_11
_atom_site_aniso_U_22
_atom_site_aniso_U_33
_atom_site_aniso_U_23
_atom_site_aniso_U_13
_atom_site_aniso_U_12
Y1 0.0411(2) 0.0438(2) 0.0314(2) 0.00257(19) -0.00168(16) 0.00077(19)
S1 0.0574(7) 0.0585(7) 0.0428(7) -0.0021(5) 0.0062(5) -0.0058(6)
S2 0.0577(8) 0.0734(8) 0.0451(7) 0.0147(6) 0.0009(6) 0.0100(6)
S3 0.0517(7) 0.0711(8) 0.0406(7) 0.0160(6) 0.0031(5) 0.0036(6)
N1 0.050(2) 0.045(2) 0.036(2) -0.0030(16) 0.0038(16) -0.0025(17)
N2 0.065(3) 0.053(2) 0.035(2) -0.0097(19) 0.004(2) -0.0074(19)
N3 0.049(2) 0.055(2) 0.038(2) 0.0034(18) -0.0009(17) 0.0067(18)
N4 0.044(2) 0.068(3) 0.068(3) 0.011(2) -0.007(2) 0.013(2)
N5 0.045(2) 0.052(2) 0.042(2) 0.0074(17) 0.0042(16) 0.0053(17)
N6 0.054(2) 0.052(2) 0.047(3) 0.0141(19) -0.005(2) 0.0001(19)
O1 0.073(2) 0.0515(19) 0.0382(18) -0.0033(14) -0.0038(15) 0.0026(16)
O2 0.0590(19) 0.062(2) 0.0435(18) 0.0067(15) -0.0028(15) -0.0176(15)
C1 0.051(3) 0.042(2) 0.035(2) 0.0026(19) -0.003(2) 0.006(2)
C2 0.059(3) 0.050(3) 0.044(3) 0.002(2) -0.010(2) 0.000(2)
C3 0.050(3) 0.047(3) 0.042(3) 0.005(2) -0.005(2) -0.001(2)
C4 0.060(3) 0.066(3) 0.052(3) 0.002(2) 0.008(2) -0.009(3)
C5 0.061(3) 0.080(4) 0.072(4) 0.015(3) 0.003(3) -0.017(3)
C6 0.079(4) 0.078(4) 0.081(4) 0.005(3) -0.010(3) -0.029(3)
C7 0.083(4) 0.073(3) 0.058(3) -0.009(3) -0.012(3) -0.019(3)
C8 0.047(3) 0.052(3) 0.053(3) -0.001(2) -0.006(2) 0.004(2)
C9 0.045(3) 0.064(3) 0.065(3) 0.000(3) 0.001(2) 0.002(2)
C10 0.039(2) 0.053(3) 0.051(3) -0.005(2) 0.003(2) 0.002(2)
C11 0.055(3) 0.081(4) 0.055(3) 0.002(3) 0.013(2) 0.008(3)
C12 0.071(4) 0.091(4) 0.078(4) 0.012(3) 0.025(3) 0.011(3)
C13 0.054(4) 0.113(5) 0.110(5) -0.002(4) 0.030(4) -0.001(3)
C14 0.049(3) 0.099(5) 0.099(5) 0.008(4) 0.006(3) 0.013(3)
C15 0.056(3) 0.042(2) 0.037(3) 0.0014(19) -0.010(2) 0.003(2)
C16 0.053(3) 0.044(3) 0.057(3) -0.002(2) -0.009(2) 0.004(2)
C17 0.052(3) 0.050(3) 0.058(3) -0.002(2) 0.000(2) 0.004(2)
C18 0.064(3) 0.083(4) 0.074(4) 0.012(3) 0.018(3) 0.009(3)
C19 0.060(4) 0.107(5) 0.101(5) 0.004(4) 0.020(3) 0.015(3)
C20 0.056(4) 0.097(5) 0.116(6) 0.003(4) -0.001(4) 0.022(3)
C21 0.068(4) 0.066(3) 0.086(4) 0.007(3) -0.012(3) 0.014(3)
C22 0.108(5) 0.061(3) 0.073(4) -0.009(3) -0.030(3) 0.020(3)
C23 0.119(5) 0.068(4) 0.080(4) -0.019(3) -0.014(4) 0.000(3)
C24 0.133(6) 0.080(4) 0.067(4) -0.015(3) -0.029(4) -0.011(4)
C25 0.135(5) 0.074(4) 0.042(3) -0.010(3) -0.008(3) -0.012(4)
C26 0.093(4) 0.119(5) 0.068(4) 0.030(4) -0.003(3) -0.055(4)
C27 0.100(5) 0.093(4) 0.090(5) 0.021(4) -0.012(4) -0.039(4)
C28 0.083(4) 0.155(6) 0.125(5) 0.030(5) -0.026(4) -0.060(4)
C29 0.058(3) 0.089(4) 0.066(3) 0.009(3) -0.016(3) -0.015(3)
O3 0.094(3) 0.146(4) 0.110(4) 0.056(3) -0.013(3) 0.027(3)
C30 0.131(7) 0.163(8) 0.129(8) 0.027(6) -0.001(6) 0.004(6)
C31 0.160(9) 0.177(9) 0.167(10) 0.083(8) -0.045(8) -0.029(8)
C32 0.116(7) 0.179(9) 0.206(11) 0.076(8) -0.049(7) 0.023(7)
C33 0.096(6) 0.296(13) 0.162(9) 0.088(8) 0.012(6) 0.086(7)
O4 0.242(10) 0.141(7) 0.431(16) -0.013(9) -0.121(10) -0.026(7)
C34 0.234(14) 0.139(10) 0.315(17) -0.002(11) -0.138(13) 0.029(9)
C35 0.106(13) 0.184(11) 0.129(16) -0.063(11) 0.001(9) 0.006(10)
C36 0.166(18) 0.149(10) 0.144(17) 0.034(12) -0.015(12) -0.047(12)
C35' 0.106(13) 0.184(11) 0.129(16) -0.063(11) 0.001(9) 0.006(10)
C36' 0.166(18) 0.149(10) 0.144(17) 0.034(12) -0.015(12) -0.047(12)
C37 0.279(15) 0.126(8) 0.174(10) 0.046(8) -0.097(9) 0.000(9)

loop_
_atom_type_symbol
_atom_type_description
_atom_type_scat_dispersion_real
_atom_type_scat_dispersion_imag
_atom_type_scat_source
C C 0.0033 0.0016 'International Tables Vol C Tables 4.2.6.8 and 6.1.1.4'
H H 0.0000 0.0000 'International Tables Vol C Tables 4.2.6.8 and 6.1.1.4'
N N 0.0061 0.0033 'International Tables Vol C Tables 4.2.6.8 and 6.1.1.4'
O O 0.0106 0.0060 'International Tables Vol C Tables 4.2.6.8 and 6.1.1.4'
S S 0.1246 0.1234 'International Tables Vol C Tables 4.2.6.8 and 6.1.1.4'
Y Y -2.7962 3.5667 'International Tables Vol C Tables 4.2.6.8 and 6.1.1.4'

loop_
_geom_angle_atom_site_label_1
_geom_angle_atom_site_label_2
_geom_angle_atom_site_label_3
_geom_angle
N1 Y1 N5 90.7(2)
N1 Y1 O1 154.67(12)
N5 Y1 O1 94.2(2)
N1 Y1 N3 82.11(18)
N5 Y1 N3 137.79(15)
O1 Y1 N3 77.58(13)
N1 Y1 O2 134.43(15)
N5 Y1 O2 82.6(2)
O1 Y1 O2 70.89(16)
N3 Y1 O2 130.49(19)
N1 Y1 S2 91.2(2)
N5 Y1 S2 162.20(9)
O1 Y1 S2 91.6(2)
N3 Y1 S2 59.97(13)
O2 Y1 S2 83.43(19)
N1 Y1 S3 81.0(2)
N5 Y1 S3 58.62(15)
O1 Y1 S3 80.5(2)
N3 Y1 S3 79.17(11)
O2 Y1 S3 129.55(10)
S2 Y1 S3 139.10(12)
N1 Y1 C8 85.9(2)
N5 Y1 C8 163.55(12)
O1 Y1 C8 82.34(16)
N3 Y1 C8 25.76(13)
O2 Y1 C8 111.1(2)
S2 Y1 C8 34.21(10)
S3 Y1 C8 104.93(15)
N1 Y1 S1 58.16(14)
N5 Y1 S1 82.98(18)
O1 Y1 S1 147.12(10)
N3 Y1 S1 125.22(10)
O2 Y1 S1 76.28(14)
S2 Y1 S1 83.05(19)
S3 Y1 S1 123.60(18)
C8 Y1 S1 108.59(15)
N1 Y1 C15 85.8(2)
N5 Y1 C15 25.32(11)
O1 Y1 C15 88.1(2)
N3 Y1 C15 112.47(15)
O2 Y1 C15 103.72(19)
S2 Y1 C15 172.26(9)
S3 Y1 C15 33.30(13)
C8 Y1 C15 138.23(13)
S1 Y1 C15 101.4(2)
N1 Y1 C1 25.19(11)
N5 Y1 C1 88.1(2)
O1 Y1 C1 177.72(10)
N3 Y1 C1 100.85(14)
O2 Y1 C1 109.28(16)
S2 Y1 C1 86.2(2)
S3 Y1 C1 100.9(2)
C8 Y1 C1 95.53(16)
S1 Y1 C1 33.01(11)
C15 Y1 C1 94.1(2)
C1 S1 Y1 73.88(18)
C8 S2 Y1 77.0(2)
C15 S3 Y1 76.53(16)
C1 N1 C3 106.5(4)
C1 N1 Y1 105.8(3)
C3 N1 Y1 147.4(3)
C1 N2 C2 108.4(4)
C1 N2 H2 121(3)
C2 N2 H2 130(3)
C8 N3 C10 105.8(4)
C8 N3 Y1 101.3(3)
C10 N3 Y1 152.9(3)
C8 N4 C9 107.6(4)
C8 N4 H4 130(3)
C9 N4 H4 123(3)
C15 N5 C17 106.5(4)
C15 N5 Y1 103.4(3)
C17 N5 Y1 150.0(3)
C15 N6 C16 107.8(4)
C15 N6 H6 122(3)
C16 N6 H6 130(3)
C25 O1 C22 106.8(4)
C25 O1 Y1 130.5(3)
C22 O1 Y1 121.7(3)
C29 O2 C26 107.5(4)
C29 O2 Y1 126.8(3)
C26 O2 Y1 125.7(3)
N1 C1 N2 110.7(4)
N1 C1 S1 122.0(3)
N2 C1 S1 127.3(3)
N1 C1 Y1 49.0(2)
N2 C1 Y1 159.3(3)
S1 C1 Y1 73.11(19)
N2 C2 C7 132.6(5)
N2 C2 C3 105.3(4)
C7 C2 C3 122.1(5)
C4 C3 N1 130.8(4)
C4 C3 C2 120.1(4)
N1 C3 C2 109.1(4)
C3 C4 C5 117.3(5)
C3 C4 H4B 121.3
C5 C4 H4B 121.3
C6 C5 C4 121.7(5)
C6 C5 H5A 119.1
C4 C5 H5A 119.1
C7 C6 C5 121.5(5)
C7 C6 H6B 119.2
C5 C6 H6B 119.2
C6 C7 C2 117.2(5)
C6 C7 H7A 121.4
C2 C7 H7A 121.4
N3 C8 N4 112.2(4)
N3 C8 S2 121.7(4)
N4 C8 S2 126.1(4)
N3 C8 Y1 52.9(2)
N4 C8 Y1 165.1(3)
S2 C8 Y1 68.8(2)
C14 C9 N4 132.4(5)
C14 C9 C10 122.0(5)
N4 C9 C10 105.6(4)
C11 C10 N3 131.7(4)
C11 C10 C9 119.5(4)
N3 C10 C9 108.8(4)
C12 C11 C10 118.9(5)
C12 C11 H11A 120.6
C10 C11 H11A 120.6
C11 C12 C13 120.3(5)
C11 C12 H12A 119.9
C13 C12 H12A 119.9
C14 C13 C12 122.0(5)
C14 C13 H13A 119.0
C12 C13 H13A 119.0
C13 C14 C9 117.3(5)
C13 C14 H14A 121.3
C9 C14 H14A 121.3
N5 C15 N6 111.2(4)
N5 C15 S3 121.4(3)
N6 C15 S3 127.4(4)
N5 C15 Y1 51.2(2)
N6 C15 Y1 162.3(3)
S3 C15 Y1 70.17(17)
N6 C16 C17 106.1(4)
N6 C16 C21 132.8(5)
C17 C16 C21 121.1(5)
C18 C17 C16 120.6(5)
C18 C17 N5 130.9(5)
C16 C17 N5 108.4(4)
C17 C18 C19 117.5(5)
C17 C18 H18A 121.2
C19 C18 H18A 121.2
C18 C19 C20 121.7(5)
C18 C19 H19A 119.2
C20 C19 H19A 119.2
C21 C20 C19 121.3(6)
C21 C20 H20A 119.3
C19 C20 H20A 119.3
C20 C21 C16 117.6(6)
C20 C21 H21A 121.2
C16 C21 H21A 121.2
O1 C22 C23 106.1(4)
O1 C22 H22A 110.5
C23 C22 H22A 110.5
O1 C22 H22B 110.5
C23 C22 H22B 110.5
H22A C22 H22B 108.7
C22 C23 C24 104.9(5)
C22 C23 H23A 110.8
C24 C23 H23A 110.8
C22 C23 H23B 110.8
C24 C23 H23B 110.8
H23A C23 H23B 108.8
C25 C24 C23 105.4(5)
C25 C24 H24A 110.7
C23 C24 H24A 110.7
C25 C24 H24B 110.7
C23 C24 H24B 110.7
H24A C24 H24B 108.8
O1 C25 C24 106.0(4)
O1 C25 H25A 110.5
C24 C25 H25A 110.5
O1 C25 H25B 110.5
C24 C25 H25B 110.5
H25A C25 H25B 108.7
O2 C26 C27 107.4(5)
O2 C26 H26A 110.2
C27 C26 H26A 110.2
O2 C26 H26B 110.2
C27 C26 H26B 110.2
H26A C26 H26B 108.5
C28 C27 C26 104.1(5)
C28 C27 H27A 110.9
C26 C27 H27A 110.9
C28 C27 H27B 110.9
C26 C27 H27B 110.9
H27A C27 H27B 109.0
C29 C28 C27 108.2(5)
C29 C28 H28A 110.1
C27 C28 H28A 110.1
C29 C28 H28B 110.1
C27 C28 H28B 110.1
H28A C28 H28B 108.4
C28 C29 O2 106.0(5)
C28 C29 H29A 110.5
O2 C29 H29A 110.5
C28 C29 H29B 110.5
O2 C29 H29B 110.5
H29A C29 H29B 108.7
C33 O3 C30 109.9(5)
O3 C30 C31 105.6(6)
O3 C30 H30A 110.6
C31 C30 H30A 110.6
O3 C30 H30B 110.6
C31 C30 H30B 110.6
H30A C30 H30B 108.8
C32 C31 C30 106.8(7)
C32 C31 H31A 110.4
C30 C31 H31A 110.4
C32 C31 H31B 110.4
C30 C31 H31B 110.4
H31A C31 H31B 108.6
C33 C32 C31 104.9(7)
C33 C32 H32A 110.8
C31 C32 H32A 110.8
C33 C32 H32B 110.8
C31 C32 H32B 110.8
H32A C32 H32B 108.8
O3 C33 C32 110.7(7)
O3 C33 H33A 109.5
C32 C33 H33A 109.5
O3 C33 H33B 109.5
C32 C33 H33B 109.5
H33A C33 H33B 108.1
C37 O4 C34 108.9(7)
O4 C34 C35' 110.0(10)
O4 C34 C35 104.5(9)
C35' C34 C35 34.1(9)
O4 C34 H34A 110.9
C35' C34 H34A 77.8
C35 C34 H34A 110.9
O4 C34 H34B 110.9
C35' C34 H34B 132.2
C35 C34 H34B 110.9
H34A C34 H34B 108.9
O4 C34 H34C 111.0
C35' C34 H34C 120.5
C35 C34 H34C 143.5
H34A C34 H34C 48.2
H34B C34 H34C 64.1
O4 C34 H34D 107.6
C35' C34 H34D 98.6
C35 C34 H34D 68.0
H34A C34 H34D 140.2
H34B C34 H34D 45.6
H34C C34 H34D 107.7
C34 C35 C36 106.0(11)
C34 C35 H34D 39.2
C36 C35 H34D 120.8
C34 C35 H35A 110.5
C36 C35 H35A 110.5
H34D C35 H35A 125.1
C34 C35 H35B 110.5
C36 C35 H35B 110.5
H34D C35 H35B 71.3
H35A C35 H35B 108.7
C37 C36 C35 103.5(11)
C37 C36 H36A 111.1
C35 C36 H36A 111.1
C37 C36 H36B 111.1
C35 C36 H36B 111.1
H36A C36 H36B 109.0
C37 C36 H37C 36.6
C35 C36 H37C 126.3
H36A C36 H37C 75.6
H36B C36 H37C 116.5
C34 C35' C36' 105.9(12)
C34 C35' H35C 110.6
C36' C35' H35C 110.6
C34 C35' H35D 110.6
C36' C35' H35D 110.6
H35C C35' H35D 108.7
C37 C36' C35' 105.1(12)
C37 C36' H36C 110.7
C35' C36' H36C 110.7
C37 C36' H36D 110.7
C35' C36' H36D 110.7
H36C C36' H36D 108.8
O4 C37 C36' 110.0(10)
O4 C37 C36 103.6(9)
C36' C37 C36 36.1(11)
O4 C37 H37A 111.0
C36' C37 H37A 133.0
C36 C37 H37A 111.0
O4 C37 H37B 111.0
C36' C37 H37B 75.8
C36 C37 H37B 111.0
H37A C37 H37B 109.0
O4 C37 H37C 111.0
C36' C37 H37C 106.2
C36 C37 H37C 76.0
H37A C37 H37C 36.6
H37B C37 H37C 134.0
O4 C37 H37D 109.8
C36' C37 H37D 111.8
C36 C37 H37D 141.5
H37A C37 H37D 74.2
H37B C37 H37D 38.7
H37C C37 H37D 108.1

loop_
_geom_bond_atom_site_label_1
_geom_bond_atom_site_label_2
_geom_bond_distance
Y1 N1 2.361(6)
Y1 N5 2.410(5)
Y1 O1 2.416(6)
Y1 N3 2.421(7)
Y1 O2 2.423(6)
Y1 S2 2.846(5)
Y1 S3 2.907(6)
Y1 C8 2.975(8)
Y1 S1 2.996(6)
Y1 C15 3.006(7)
Y1 C1 3.008(7)
S1 C1 1.706(5)
S2 C8 1.716(6)
S3 C15 1.697(6)
N1 C1 1.331(6)
N1 C3 1.389(6)
N2 C1 1.355(6)
N2 C2 1.384(6)
N2 H2 0.854(19)
N3 C8 1.319(6)
N3 C10 1.392(6)
N4 C8 1.352(6)
N4 C9 1.379(6)
N4 H4 0.867(19)
N5 C15 1.322(6)
N5 C17 1.401(6)
N6 C15 1.364(6)
N6 C16 1.379(6)
N6 H6 0.846(19)
O1 C25 1.425(7)
O1 C22 1.442(7)
O2 C29 1.450(6)
O2 C26 1.455(6)
C2 C7 1.385(7)
C2 C3 1.390(7)
C3 C4 1.383(6)
C4 C5 1.389(7)
C4 H4B 0.9300
C5 C6 1.375(8)
C5 H5A 0.9300
C6 C7 1.365(8)
C6 H6B 0.9300
C7 H7A 0.9300
C9 C14 1.369(8)
C9 C10 1.398(7)
C10 C11 1.375(7)
C11 C12 1.374(7)
C11 H11A 0.9300
C12 C13 1.384(8)
C12 H12A 0.9300
C13 C14 1.364(8)
C13 H13A 0.9300
C14 H14A 0.9300
C16 C17 1.390(7)
C16 C21 1.395(7)
C17 C18 1.373(7)
C18 C19 1.377(8)
C18 H18A 0.9300
C19 C20 1.384(8)
C19 H19A 0.9300
C20 C21 1.350(8)
C20 H20A 0.9300
C21 H21A 0.9300
C22 C23 1.501(7)
C22 H22A 0.9700
C22 H22B 0.9700
C23 C24 1.516(8)
C23 H23A 0.9700
C23 H23B 0.9700
C24 C25 1.509(8)
C24 H24A 0.9700
C24 H24B 0.9700
C25 H25A 0.9700
C25 H25B 0.9700
C26 C27 1.460(8)
C26 H26A 0.9700
C26 H26B 0.9700
C27 C28 1.446(9)
C27 H27A 0.9700
C27 H27B 0.9700
C28 C29 1.438(8)
C28 H28A 0.9700
C28 H28B 0.9700
C29 H29A 0.9700
C29 H29B 0.9700
O3 C33 1.380(7)
O3 C30 1.405(8)
C30 C31 1.492(8)
C30 H30A 0.9700
C30 H30B 0.9700
C31 C32 1.456(8)
C31 H31A 0.9700
C31 H31B 0.9700
C32 C33 1.435(8)
C32 H32A 0.9700
C32 H32B 0.9700
C33 H33A 0.9700
C33 H33B 0.9700
O4 C37 1.375(8)
O4 C34 1.405(8)
C34 C35' 1.448(10)
C34 C35 1.462(10)
C34 H34A 0.9700
C34 H34B 0.9700
C34 H34C 0.9730
C34 H34D 0.9670
C35 C36 1.503(10)
C35 H35A 0.9700
C35 H35B 0.9700
C36 C37 1.502(10)
C36 H36A 0.9700
C36 H36B 0.9700
C35' C36' 1.479(10)
C35' H35C 0.9700
C35' H35D 0.9700
C36' C37 1.477(10)
C36' H36C 0.9700
C36' H36D 0.9700
C37 H37A 0.9700
C37 H37B 0.9700
C37 H37C 0.9707
C37 H37D 0.9679

loop_
_geom_hbond_atom_site_label_D
_geom_hbond_atom_site_label_H
_geom_hbond_atom_site_label_A
_geom_hbond_distance_DH
_geom_hbond_distance_HA
_geom_hbond_distance_DA
_geom_hbond_angle_DHA
_geom_hbond_site_symmetry_A
N2 H2 S3 0.854(19) 2.48(2) 3.305(10) 163(4) 4_566
N4 H4 O3 0.867(19) 1.98(2) 2.842(7) 176(4) 3_657
N6 H6 S1 0.846(19) 2.82(2) 3.633(9) 163(4) 4_565
